data_4504344
loop_
_publ_author_name
'Lin, Jian-Guo'
'Su, Yang'
'Tian, Zheng-Fang'
'Qiu, Ling'
'Wen, Li-Li'
'Lu, Zhen-Da'
'Li, Yi-Zhi'
'Meng, Qing-Jin'

_publ_section_title
;
 Organic--Inorganic Hybrid Coordination Polymers Based on
 6-Methylpyridine-2,4-dicarboxylic Acid N-Oxide (MPDCO) Ligand:
 Preparations, Interpenetrating Structures, and Magnetic and Luminescent
 Properties
;
_journal_issue 12
_journal_name_full 'Crystal Growth &amp; Design'
_journal_page_first 2526
_journal_paper_doi 10.1021/cg070363b
_journal_volume 7
_journal_year 2007
_chemical_formula_moiety 'C20 H18 Co N3 O6, 0.5(H1.20 O0.60), H0.80 O0.40, 0.3(H2 O)'
_chemical_formula_sum 'C20 H20 Co N3 O7'
_chemical_formula_weight 473.32
_chemical_name_systematic
; 
 ? 
;
_space_group_IT_number 15
_symmetry_cell_setting monoclinic
_symmetry_space_group_name_Hall '-C 2yc'
_symmetry_space_group_name_H-M 'C 1 2/c 1'
_atom_sites_solution_hydrogens geom
_atom_sites_solution_primary direct
_atom_sites_solution_secondary difmap
_audit_creation_method SHELXL-97
_cell_angle_alpha 90.00
_cell_angle_beta 106.892(4)
_cell_angle_gamma 90.00
_cell_formula_units_Z 8
_cell_length_a 18.867(3)
_cell_length_b 13.511(2)
_cell_length_c 16.415(3)
_cell_measurement_temperature 298(2)
_cell_measurement_theta_max 16.58
_cell_measurement_theta_min 2.47
_cell_volume 4003.8(11)
_computing_cell_refinement SMART
_computing_data_collection 'SMART (Bruker, 2000)'
_computing_data_reduction 'SAINT (Bruker, 2000)'
_computing_molecular_graphics SHELXTL
_computing_publication_material SHELXTL
_computing_structure_refinement SHELXTL
_computing_structure_solution 'SHELXTL (Bruker, 2000)'
_diffrn_ambient_temperature 298(2)
_diffrn_measured_fraction_theta_full 0.994
_diffrn_measured_fraction_theta_max 0.994
_diffrn_radiation_monochromator graphite
_diffrn_radiation_source 'fine-focus sealed tube'
_diffrn_radiation_type MoK\a
_diffrn_radiation_wavelength 0.71073
_diffrn_reflns_av_R_equivalents 0.0423
_diffrn_reflns_av_sigmaI/netI 0.0626
_diffrn_reflns_limit_h_max 23
_diffrn_reflns_limit_h_min -23
_diffrn_reflns_limit_k_max 15
_diffrn_reflns_limit_k_min -16
_diffrn_reflns_limit_l_max 13
_diffrn_reflns_limit_l_min -20
_diffrn_reflns_number 10672
_diffrn_reflns_theta_full 26.00
_diffrn_reflns_theta_max 26.00
_diffrn_reflns_theta_min 1.88
_exptl_absorpt_coefficient_mu 0.907
_exptl_absorpt_correction_T_max 0.91
_exptl_absorpt_correction_T_min 0.85
_exptl_absorpt_correction_type multi-scan
_exptl_absorpt_process_details 'SADABS(Bruker, 2000)'
_exptl_crystal_density_diffrn 1.570
_exptl_crystal_density_method 'not measured'
_exptl_crystal_F_000 1952
_exptl_crystal_size_max 0.25
_exptl_crystal_size_mid 0.15
_exptl_crystal_size_min 0.10
_refine_diff_density_max 0.509
_refine_diff_density_min -0.565
_refine_diff_density_rms 0.067
_refine_ls_extinction_method none
_refine_ls_goodness_of_fit_ref 1.098
_refine_ls_hydrogen_treatment constr
_refine_ls_matrix_type full
_refine_ls_number_parameters 292
_refine_ls_number_reflns 3915
_refine_ls_number_restraints 0
_refine_ls_restrained_S_all 1.098
_refine_ls_R_factor_all 0.0804
_refine_ls_R_factor_gt 0.0534
_refine_ls_shift/su_max 0.000
_refine_ls_shift/su_mean 0.000
_refine_ls_structure_factor_coef Fsqd
_refine_ls_weighting_details 'calc w=1/[\s^2^(Fo^2^)+(0.0600P)^2^+0.6600P] where P=(Fo^2^+2Fc^2^)/3'
_refine_ls_weighting_scheme calc
_refine_ls_wR_factor_gt 0.1168
_refine_ls_wR_factor_ref 0.1230
_reflns_number_gt 2892
_reflns_number_total 3915
_reflns_threshold_expression >2sigma(I)
_cod_data_source_file cg070363b-file005.cif
_cod_data_source_block 60421em
_cod_depositor_comments
;
The following automatic conversions were performed:

'_symmetry_cell_setting' value 'Monoclinic' changed to 'monoclinic'
according to /home/saulius/struct/CIF-dictionaries/cif_core.dic
dictionary named 'cif_core.dic' version 2.4.1 from
2010-06-29.

'_exptl_absorpt_correction_type' value 'Multi-scan'
changed to 'multi-scan' according to
/home/saulius/struct/CIF-dictionaries/cif_core.dic dictionary named
'cif_core.dic' version 2.4.1 from 2010-06-29.

Automatic conversion script
Id: cif_fix_values 1715 2011-07-08 13:25:40Z adriana 
;
_cod_original_sg_symbol_H-M 'C 2/c'
_cod_database_code 4504344

loop_
_symmetry_equiv_pos_as_xyz
'x, y, z'
'-x, y, -z+1/2'
'x+1/2, y+1/2, z'
'-x+1/2, y+1/2, -z+1/2'
'-x, -y, -z'
'x, -y, z-1/2'
'-x+1/2, -y+1/2, -z'
'x+1/2, -y+1/2, z-1/2'

loop_
_atom_site_label
_atom_site_type_symbol
_atom_site_fract_x
_atom_site_fract_y
_atom_site_fract_z
_atom_site_U_iso_or_equiv
_atom_site_adp_type
_atom_site_occupancy
_atom_site_symmetry_multiplicity
_atom_site_calc_flag
_atom_site_refinement_flags
C1 C 0.3290(2) 0.6716(3) 0.3421(3) 0.0466(10) Uani 1 1 d .
H1 H 0.3230 0.7339 0.3169 0.056 Uiso 1 1 calc R
C2 C 0.3928(2) 0.6527(3) 0.4054(2) 0.0422(9) Uani 1 1 d .
H2 H 0.4277 0.7027 0.4228 0.051 Uiso 1 1 calc R
C3 C 0.40661(19) 0.5617(3) 0.4438(2) 0.0348(8) Uani 1 1 d .
C4 C 0.35091(18) 0.4924(3) 0.4147(2) 0.0340(8) Uani 1 1 d .
H4 H 0.3557 0.4294 0.4387 0.041 Uiso 1 1 calc R
C5 C 0.28781(19) 0.5171(3) 0.3496(2) 0.0351(8) Uani 1 1 d .
H5 H 0.2526 0.4678 0.3296 0.042 Uiso 1 1 calc R
C6 C 0.47664(18) 0.5399(3) 0.5137(2) 0.0339(8) Uani 1 1 d .
H6 H 0.5060 0.6009 0.5245 0.041 Uiso 1 1 calc R
C7 C 0.4587(2) 0.5131(3) 0.5964(2) 0.0366(8) Uani 1 1 d .
H7A H 0.4269 0.4552 0.5856 0.044 Uiso 1 1 calc R
H7B H 0.5044 0.4947 0.6387 0.044 Uiso 1 1 calc R
C8 C 0.42175(18) 0.5922(3) 0.6337(2) 0.0340(8) Uani 1 1 d .
C9 C 0.4513(2) 0.6853(3) 0.6470(3) 0.0444(10) Uani 1 1 d .
H9 H 0.4938 0.7005 0.6317 0.053 Uiso 1 1 calc R
C10 C 0.4178(2) 0.7562(3) 0.6830(2) 0.0375(9) Uani 1 1 d .
H10 H 0.4384 0.8192 0.6895 0.045 Uiso 1 1 calc R
C11 C 0.3320(2) 0.6509(3) 0.6985(3) 0.0450(10) Uani 1 1 d .
H11 H 0.2908 0.6364 0.7165 0.054 Uiso 1 1 calc R
C12 C 0.36233(19) 0.5754(3) 0.6616(3) 0.0415(9) Uani 1 1 d .
H12 H 0.3414 0.5126 0.6561 0.050 Uiso 1 1 calc R
C13 C 0.08572(18) 0.4320(3) 0.1473(2) 0.0346(8) Uani 1 1 d .
C14 C 0.02307(19) 0.3837(2) 0.0983(2) 0.0329(8) Uani 1 1 d .
H14 H -0.0102 0.3578 0.1247 0.039 Uiso 1 1 calc R
C15 C 0.00835(19) 0.3727(2) 0.0107(2) 0.0317(7) Uani 1 1 d .
C16 C 0.06229(19) 0.4110(3) -0.0233(2) 0.0381(9) Uani 1 1 d .
H16 H 0.0551 0.4054 -0.0816 0.046 Uiso 1 1 calc R
C17 C 0.1264(2) 0.4571(3) 0.0259(2) 0.0362(8) Uani 1 1 d .
C18 C 0.0981(2) 0.4486(3) 0.2418(2) 0.0368(8) Uani 1 1 d .
C19 C -0.05729(19) 0.3263(3) -0.0440(2) 0.0355(8) Uani 1 1 d .
C20 C 0.1849(2) 0.4972(3) -0.0090(2) 0.0397(9) Uani 1 1 d .
H20A H 0.1939 0.5654 0.0073 0.060 Uiso 1 1 calc R
H20B H 0.1689 0.4924 -0.0700 0.060 Uiso 1 1 calc R
H20C H 0.2296 0.4599 0.0131 0.060 Uiso 1 1 calc R
Co1 Co 0.17214(3) 0.63751(3) 0.22143(3) 0.03152(16) Uani 1 1 d .
N1 N 0.27428(15) 0.6049(2) 0.31446(19) 0.0334(6) Uani 1 1 d .
N2 N 0.35842(15) 0.7421(2) 0.70931(18) 0.0329(7) Uani 1 1 d .
N3 N 0.13496(15) 0.4672(2) 0.11020(17) 0.0317(6) Uani 1 1 d .
O1 O 0.19538(12) 0.51319(18) 0.15781(14) 0.0351(6) Uani 1 1 d .
O2 O 0.11581(12) 0.53495(17) 0.27185(14) 0.0323(5) Uani 1 1 d .
O3 O 0.08903(15) 0.3764(2) 0.28207(17) 0.0490(7) Uani 1 1 d .
O4 O -0.09781(14) 0.2751(2) -0.01199(15) 0.0442(7) Uani 1 1 d .
O5 O -0.07239(14) 0.34411(18) -0.12261(17) 0.0415(6) Uani 1 1 d .
O6 O 0.22225(14) 0.73594(19) 0.15440(16) 0.0425(6) Uani 1 1 d .
H6A H 0.1895 0.7594 0.1117 0.051 Uiso 1 1 d R
H6B H 0.2547 0.7052 0.1375 0.051 Uiso 1 1 d R
O7 O 0.3549(4) 0.7026(6) 0.1244(5) 0.0375(19) Uani 0.30 1 d P
H7C H 0.3651 0.7511 0.0968 0.045 Uiso 0.30 1 d PR
H7D H 0.3886 0.6965 0.1715 0.045 Uiso 0.30 1 d PR
O8 O 0.0000 0.1896(3) 0.2500 0.0445(11) Uani 0.80 2 d SP
H8B H -0.0143 0.1541 0.2063 0.053 Uiso 0.40 1 d PR
H8A H 0.0354 0.2252 0.2470 0.053 Uiso 0.40 1 d PR
O9 O 0.2500 0.7500 0.5000 0.0395(14) Uani 0.60 2 d SP
H9A H 0.2882 0.7431 0.5425 0.047 Uiso 0.30 1 d PR
H9B H 0.2556 0.7172 0.4581 0.047 Uiso 0.30 1 d PR

loop_
_atom_site_aniso_label
_atom_site_aniso_U_11
_atom_site_aniso_U_22
_atom_site_aniso_U_33
_atom_site_aniso_U_23
_atom_site_aniso_U_13
_atom_site_aniso_U_12
C1 0.037(2) 0.0306(19) 0.055(2) 0.0051(16) -0.0148(18) 0.0013(15)
C2 0.0373(19) 0.037(2) 0.037(2) 0.0036(15) -0.0144(16) -0.0130(16)
C3 0.0368(18) 0.0345(19) 0.0299(18) -0.0053(15) 0.0044(14) 0.0073(15)
C4 0.0333(17) 0.0378(19) 0.0295(18) 0.0032(14) 0.0069(14) -0.0054(14)
C5 0.0316(17) 0.034(2) 0.0345(18) -0.0023(14) 0.0020(14) -0.0070(14)
C6 0.0313(17) 0.039(2) 0.0257(16) -0.0036(14) -0.0006(14) -0.0044(14)
C7 0.0404(19) 0.0343(19) 0.0345(19) 0.0021(15) 0.0097(15) 0.0033(15)
C8 0.0271(17) 0.0343(18) 0.0371(19) -0.0033(15) 0.0040(14) -0.0022(14)
C9 0.038(2) 0.041(2) 0.054(2) -0.0182(18) 0.0139(18) -0.0200(17)
C10 0.045(2) 0.0310(18) 0.045(2) -0.0161(15) 0.0275(18) -0.0124(15)
C11 0.0319(19) 0.049(2) 0.058(2) -0.0094(19) 0.0197(18) -0.0095(17)
C12 0.0325(18) 0.0327(19) 0.059(2) -0.0124(17) 0.0127(17) -0.0124(15)
C13 0.0285(17) 0.0357(18) 0.0344(18) 0.0054(15) 0.0008(14) 0.0095(15)
C14 0.0351(18) 0.0310(18) 0.0304(18) 0.0044(14) 0.0060(15) -0.0046(14)
C15 0.0349(18) 0.0264(16) 0.0323(18) -0.0003(14) 0.0074(14) 0.0105(14)
C16 0.0389(19) 0.0345(19) 0.0360(19) -0.0176(15) 0.0033(16) 0.0110(15)
C17 0.0403(19) 0.039(2) 0.0310(18) -0.0028(15) 0.0128(15) 0.0066(16)
C18 0.0384(19) 0.0352(19) 0.0306(18) 0.0085(15) -0.0001(15) 0.0018(15)
C19 0.0303(18) 0.0375(19) 0.036(2) -0.0061(15) 0.0046(16) 0.0131(15)
C20 0.0397(19) 0.056(2) 0.0267(18) -0.0043(16) 0.0141(15) 0.0019(17)
Co1 0.0358(3) 0.0276(3) 0.0269(2) -0.00177(18) 0.00244(19) 0.00345(19)
N1 0.0306(15) 0.0331(15) 0.0347(15) -0.0012(12) 0.0068(13) 0.0038(12)
N2 0.0341(15) 0.0292(15) 0.0330(15) -0.0059(12) 0.0059(13) -0.0046(12)
N3 0.0330(14) 0.0315(15) 0.0287(14) -0.0056(12) 0.0060(11) 0.0089(12)
O1 0.0305(12) 0.0382(13) 0.0329(13) -0.0135(10) 0.0031(10) -0.0029(10)
O2 0.0334(12) 0.0319(12) 0.0313(12) 0.0024(10) 0.0088(10) -0.0026(10)
O3 0.0504(16) 0.0483(16) 0.0417(15) 0.0073(13) 0.0032(13) -0.0180(12)
O4 0.0450(15) 0.0520(16) 0.0300(13) -0.0036(11) 0.0020(11) -0.0176(12)
O5 0.0360(14) 0.0336(14) 0.0463(16) -0.0045(11) -0.0017(12) 0.0085(10)
O6 0.0349(13) 0.0480(16) 0.0397(14) 0.0025(12) 0.0033(11) -0.0003(11)
O7 0.034(4) 0.039(5) 0.041(5) 0.010(4) 0.014(4) 0.008(4)
O8 0.058(3) 0.040(3) 0.043(3) 0.000 0.025(2) 0.000
O9 0.031(3) 0.035(3) 0.051(4) -0.006(3) 0.009(3) 0.002(2)

loop_
_atom_type_symbol
_atom_type_description
_atom_type_scat_dispersion_real
_atom_type_scat_dispersion_imag
_atom_type_scat_source
C C 0.0033 0.0016 'International Tables Vol C Tables 4.2.6.8 and 6.1.1.4'
H H 0.0000 0.0000 'International Tables Vol C Tables 4.2.6.8 and 6.1.1.4'
N N 0.0061 0.0033 'International Tables Vol C Tables 4.2.6.8 and 6.1.1.4'
O O 0.0106 0.0060 'International Tables Vol C Tables 4.2.6.8 and 6.1.1.4'
Co Co 0.3494 0.9721 'International Tables Vol C Tables 4.2.6.8 and 6.1.1.4'

loop_
_geom_angle_atom_site_label_1
_geom_angle_atom_site_label_2
_geom_angle_atom_site_label_3
_geom_angle
_geom_angle_site_symmetry_1
_geom_angle_site_symmetry_3
N1 C1 C2 123.4(3) . .
N1 C1 H1 118.3 . .
C2 C1 H1 118.3 . .
C1 C2 C3 121.7(3) . .
C1 C2 H2 119.2 . .
C3 C2 H2 119.2 . .
C2 C3 C4 115.1(3) . .
C2 C3 C6 122.2(3) . .
C4 C3 C6 122.7(3) . .
C3 C4 C5 119.8(3) . .
C3 C4 H4 120.1 . .
C5 C4 H4 120.1 . .
N1 C5 C4 124.7(3) . .
N1 C5 H5 117.7 . .
C4 C5 H5 117.7 . .
C3 C6 C7 110.5(3) . .
C3 C6 C6 111.3(3) . 5_666
C7 C6 C6 112.7(4) . 5_666
C3 C6 H6 107.4 . .
C7 C6 H6 107.4 . .
C6 C6 H6 107.4 5_666 .
C8 C7 C6 116.1(3) . .
C8 C7 H7A 108.3 . .
C6 C7 H7A 108.3 . .
C8 C7 H7B 108.3 . .
C6 C7 H7B 108.3 . .
H7A C7 H7B 107.4 . .
C12 C8 C9 116.2(4) . .
C12 C8 C7 123.3(3) . .
C9 C8 C7 120.3(3) . .
C8 C9 C10 119.5(4) . .
C8 C9 H9 120.3 . .
C10 C9 H9 120.3 . .
N2 C10 C9 125.4(3) . .
N2 C10 H10 117.3 . .
C9 C10 H10 117.3 . .
N2 C11 C12 123.7(3) . .
N2 C11 H11 118.1 . .
C12 C11 H11 118.1 . .
C8 C12 C11 120.8(3) . .
C8 C12 H12 119.6 . .
C11 C12 H12 119.6 . .
N3 C13 C14 119.4(3) . .
N3 C13 C18 119.5(3) . .
C14 C13 C18 121.1(3) . .
C13 C14 C15 122.1(3) . .
C13 C14 H14 118.9 . .
C15 C14 H14 118.9 . .
C14 C15 C16 115.1(3) . .
C14 C15 C19 124.5(3) . .
C16 C15 C19 120.4(3) . .
C17 C16 C15 123.1(3) . .
C17 C16 H16 118.4 . .
C15 C16 H16 118.4 . .
N3 C17 C16 117.7(3) . .
N3 C17 C20 118.4(3) . .
C16 C17 C20 123.9(3) . .
O3 C18 O2 125.9(3) . .
O3 C18 C13 115.6(3) . .
O2 C18 C13 118.5(3) . .
O4 C19 O5 123.4(3) . .
O4 C19 C15 119.7(3) . .
O5 C19 C15 116.8(3) . .
C17 C20 H20A 109.5 . .
C17 C20 H20B 109.5 . .
H20A C20 H20B 109.5 . .
C17 C20 H20C 109.5 . .
H20A C20 H20C 109.5 . .
H20B C20 H20C 109.5 . .
O2 Co1 O1 82.41(10) . .
O2 Co1 O5 86.51(10) . 5_565
O1 Co1 O5 88.87(9) . 5_565
O2 Co1 O6 172.76(9) . .
O1 Co1 O6 93.15(10) . .
O5 Co1 O6 87.69(10) 5_565 .
O2 Co1 N1 92.17(10) . .
O1 Co1 N1 85.10(10) . .
O5 Co1 N1 173.94(10) 5_565 .
O6 Co1 N1 93.15(11) . .
O2 Co1 N2 92.72(10) . 7_566
O1 Co1 N2 175.07(11) . 7_566
O5 Co1 N2 90.06(10) 5_565 7_566
O6 Co1 N2 91.61(11) . 7_566
N1 Co1 N2 95.90(11) . 7_566
C5 N1 C1 115.2(3) . .
C5 N1 Co1 121.5(2) . .
C1 N1 Co1 123.3(2) . .
C11 N2 C10 114.3(3) . .
C11 N2 Co1 128.8(3) . 7_566
C10 N2 Co1 116.3(2) . 7_566
O1 N3 C13 119.2(3) . .
O1 N3 C17 118.3(3) . .
C13 N3 C17 122.5(3) . .
N3 O1 Co1 113.53(18) . .
C18 O2 Co1 124.6(2) . .
C19 O5 Co1 134.0(3) . 5_565
Co1 O6 H6A 109.6 . .
Co1 O6 H6B 109.6 . .
H6A O6 H6B 109.5 . .
H7C O7 H7D 109.5 . .
H8B O8 H8A 110.0 . .
H9A O9 H9B 109.5 . .

loop_
_geom_bond_atom_site_label_1
_geom_bond_atom_site_label_2
_geom_bond_distance
_geom_bond_site_symmetry_2
C1 N1 1.345(5) .
C1 C2 1.366(5) .
C1 H1 0.9300 .
C2 C3 1.372(5) .
C2 H2 0.9300 .
C3 C4 1.385(5) .
C3 C6 1.506(4) .
C4 C5 1.389(5) .
C4 H4 0.9300 .
C5 N1 1.312(4) .
C5 H5 0.9300 .
C6 C7 1.535(5) .
C6 C6 1.541(7) 5_666
C6 H6 0.9800 .
C7 C8 1.501(5) .
C7 H7A 0.9700 .
C7 H7B 0.9700 .
C8 C12 1.348(5) .
C8 C9 1.367(5) .
C9 C10 1.372(5) .
C9 H9 0.9300 .
C10 N2 1.326(4) .
C10 H10 0.9300 .
C11 N2 1.321(5) .
C11 C12 1.391(5) .
C11 H11 0.9300 .
C12 H12 0.9300 .
C13 N3 1.338(5) .
C13 C14 1.385(5) .
C13 C18 1.516(5) .
C14 C15 1.390(5) .
C14 H14 0.9300 .
C15 C16 1.394(5) .
C15 C19 1.445(5) .
C16 C17 1.391(5) .
C16 H16 0.9300 .
C17 N3 1.353(4) .
C17 C20 1.486(5) .
C18 O3 1.219(4) .
C18 O2 1.273(4) .
C19 O4 1.254(5) .
C19 O5 1.261(4) .
C20 H20A 0.9600 .
C20 H20B 0.9600 .
C20 H20C 0.9600 .
Co1 O2 2.061(2) .
Co1 O1 2.091(2) .
Co1 O5 2.112(2) 5_565
Co1 O6 2.116(3) .
Co1 N1 2.128(3) .
Co1 N2 2.157(3) 7_566
N2 Co1 2.157(3) 7_566
N3 O1 1.333(3) .
O5 Co1 2.112(2) 5_565
O6 H6A 0.8501 .
O6 H6B 0.8501 .
O7 H7C 0.8500 .
O7 H7D 0.8500 .
O8 H8B 0.8406 .
O8 H8A 0.8358 .
O9 H9A 0.8501 .
O9 H9B 0.8501 .

loop_
_geom_hbond_atom_site_label_D
_geom_hbond_atom_site_label_H
_geom_hbond_atom_site_label_A
_geom_hbond_distance_DH
_geom_hbond_distance_HA
_geom_hbond_distance_DA
_geom_hbond_angle_DHA
_geom_hbond_site_symmetry_A
O6 H6A O4 0.85 2.06 2.795(3) 144.3 5_565
O6 H6B O7 0.85 1.96 2.725(8) 148.4 .
O7 H7C O4 0.85 2.12 2.816(9) 138.3 3
O7 H7D O8 0.85 2.13 2.915(8) 154.5 3
O8 H8A O3 0.84 2.28 2.992(5) 143.6 .
O8 H8A O7 0.84 2.51 2.915(8) 111.1 4_545
